data_4063526
loop_
_publ_author_name
'Vicente, Jos\'e'
'Saura-Llamas, Isabel'
'Garc\'ia-L\'opez, Jos\'e-Antonio'
'Bautista, Delia'

_publ_section_title
;
 Insertion of Isocyanides, Isothiocyanates, and Carbon Monoxide into the
 Pd--C Bond of Cyclopalladated Complexes Containing Primary
 Arylalkylamines of Biological and Pharmaceutical Significance. Synthesis
 of Lactams and Cyclic Amidinium Salts Related to the Isoquinoline,
 Benzo[g]isoquinoline, and \b-Carboline Nuclei
;
_journal_issue 2
_journal_name_full Organometallics
_journal_page_first 448
_journal_page_last 464
_journal_paper_doi 10.1021/om800951k
_journal_volume 28
_journal_year 2009
_chemical_formula_sum 'C19 H21 F3 N2 O3 S'
_chemical_formula_weight 414.44
_chemical_name_systematic
; 
 ? 
;
_space_group_IT_number 2
_symmetry_cell_setting triclinic
_symmetry_space_group_name_Hall '-P 1'
_symmetry_space_group_name_H-M 'P -1'
_atom_sites_solution_hydrogens geom
_atom_sites_solution_primary direct
_atom_sites_solution_secondary difmap
_audit_creation_method SHELXL-97
_cell_angle_alpha 103.744(2)
_cell_angle_beta 109.012(2)
_cell_angle_gamma 91.426(2)
_cell_formula_units_Z 2
_cell_length_a 9.2550(6)
_cell_length_b 10.3129(7)
_cell_length_c 11.2789(8)
_cell_measurement_reflns_used 4031
_cell_measurement_temperature 100(2)
_cell_measurement_theta_max 27.83
_cell_measurement_theta_min 2.34
_cell_volume 982.51(12)
_computing_cell_refinement 'Bruker SAINT'
_computing_data_collection 'Bruker SMART'
_computing_data_reduction 'Bruker SAINT'
_computing_molecular_graphics 'Bruker SHELXTL'
_computing_publication_material 'Bruker SHELXTL'
_computing_structure_refinement 'SHELXL-97 (Sheldrick, 1997)'
_computing_structure_solution 'SHELXS-97 (Sheldrick, 1990)'
_diffrn_ambient_temperature 100(2)
_diffrn_detector_area_resol_mean 8.26
_diffrn_measured_fraction_theta_full 0.994
_diffrn_measured_fraction_theta_max 0.911
_diffrn_measurement_device_type 'Bruker SMART APEX'
_diffrn_measurement_method \w-scan
_diffrn_radiation_monochromator graphite
_diffrn_radiation_source 'fine-focus sealed tube'
_diffrn_radiation_type MoK\a
_diffrn_radiation_wavelength 0.71073
_diffrn_reflns_av_R_equivalents 0.0393
_diffrn_reflns_av_sigmaI/netI 0.0471
_diffrn_reflns_limit_h_max 11
_diffrn_reflns_limit_h_min -12
_diffrn_reflns_limit_k_max 13
_diffrn_reflns_limit_k_min -13
_diffrn_reflns_limit_l_max 14
_diffrn_reflns_limit_l_min -14
_diffrn_reflns_number 11471
_diffrn_reflns_theta_full 26.00
_diffrn_reflns_theta_max 28.18
_diffrn_reflns_theta_min 1.98
_exptl_absorpt_coefficient_mu 0.215
_exptl_crystal_colour colourless
_exptl_crystal_density_diffrn 1.401
_exptl_crystal_density_method 'not measured'
_exptl_crystal_description block
_exptl_crystal_F_000 432
_exptl_crystal_size_max 0.22
_exptl_crystal_size_mid 0.13
_exptl_crystal_size_min 0.11
_refine_diff_density_max 0.406
_refine_diff_density_min -0.335
_refine_diff_density_rms 0.054
_refine_ls_extinction_method none
_refine_ls_goodness_of_fit_ref 1.026
_refine_ls_hydrogen_treatment 'NH free, rigid methyls, others riding'
_refine_ls_matrix_type full
_refine_ls_number_parameters 264
_refine_ls_number_reflns 4407
_refine_ls_number_restraints 0
_refine_ls_restrained_S_all 1.026
_refine_ls_R_factor_all 0.0552
_refine_ls_R_factor_gt 0.0429
_refine_ls_shift/su_max 0.000
_refine_ls_shift/su_mean 0.000
_refine_ls_structure_factor_coef Fsqd
_refine_ls_weighting_details 'calc w=1/[\s^2^(Fo^2^)+(0.0593P)^2^+0.0000P] where P=(Fo^2^+2Fc^2^)/3'
_refine_ls_weighting_scheme calc
_refine_ls_wR_factor_gt 0.1044
_refine_ls_wR_factor_ref 0.1093
_reflns_number_gt 3543
_reflns_number_total 4407
_reflns_threshold_expression >2sigma(I)
_cod_data_source_file om800951k_si_002.cif
_cod_data_source_block jac304m
_cod_database_code 4063526

loop_
_symmetry_equiv_pos_as_xyz
'x, y, z'
'-x, -y, -z'

loop_
_atom_site_label
_atom_site_type_symbol
_atom_site_fract_x
_atom_site_fract_y
_atom_site_fract_z
_atom_site_U_iso_or_equiv
_atom_site_adp_type
_atom_site_occupancy
_atom_site_symmetry_multiplicity
_atom_site_calc_flag
_atom_site_refinement_flags
_atom_site_disorder_assembly
_atom_site_disorder_group
N1 N 0.13354(15) 0.82142(14) 0.22851(13) 0.0171(3) Uani 1 1 d . . .
H01 H 0.100(2) 0.8974(19) 0.2543(17) 0.024(5) Uiso 1 1 d . . .
N2 N -0.05482(15) 0.78413(14) 0.02816(13) 0.0168(3) Uani 1 1 d . . .
H02 H -0.085(2) 0.7437(19) -0.0533(19) 0.029(5) Uiso 1 1 d . . .
C1 C 0.15194(18) 0.64037(16) 0.05710(15) 0.0171(3) Uani 1 1 d . . .
C2 C 0.25722(18) 0.58665(16) 0.14869(16) 0.0184(3) Uani 1 1 d . . .
C3 C 0.3395(2) 0.48639(17) 0.10541(17) 0.0229(4) Uani 1 1 d . . .
H3 H 0.4110 0.4487 0.1662 0.028 Uiso 1 1 calc R . .
C4 C 0.3184(2) 0.44099(17) -0.02553(18) 0.0240(4) Uani 1 1 d . . .
H4 H 0.3760 0.3729 -0.0538 0.029 Uiso 1 1 calc R . .
C5 C 0.2137(2) 0.49407(17) -0.11555(17) 0.0246(4) Uani 1 1 d . . .
H5 H 0.1996 0.4621 -0.2053 0.029 Uiso 1 1 calc R . .
C6 C 0.12969(19) 0.59355(16) -0.07497(16) 0.0200(4) Uani 1 1 d . . .
H6 H 0.0574 0.6297 -0.1366 0.024 Uiso 1 1 calc R . .
C7 C 0.2762(2) 0.63992(16) 0.28981(16) 0.0199(4) Uani 1 1 d . . .
H7A H 0.3749 0.6170 0.3442 0.024 Uiso 1 1 calc R . .
H7B H 0.1920 0.5970 0.3083 0.024 Uiso 1 1 calc R . .
C8 C 0.27415(18) 0.79171(16) 0.32440(15) 0.0176(3) Uani 1 1 d . . .
C9 C 0.41589(19) 0.86552(17) 0.31895(16) 0.0210(4) Uani 1 1 d . . .
H9A H 0.4273 0.8291 0.2343 0.032 Uiso 1 1 calc R . .
H9B H 0.5074 0.8534 0.3879 0.032 Uiso 1 1 calc R . .
H9C H 0.4040 0.9614 0.3311 0.032 Uiso 1 1 calc R . .
C10 C 0.2579(2) 0.84235(18) 0.45742(16) 0.0237(4) Uani 1 1 d . . .
H10A H 0.2501 0.9392 0.4749 0.036 Uiso 1 1 calc R . .
H10B H 0.3481 0.8247 0.5242 0.036 Uiso 1 1 calc R . .
H10C H 0.1650 0.7957 0.4586 0.036 Uiso 1 1 calc R . .
C11 C 0.07270(18) 0.75215(15) 0.10610(15) 0.0160(3) Uani 1 1 d . . .
C21 C -0.14556(18) 0.88583(16) 0.06712(15) 0.0167(3) Uani 1 1 d . . .
C22 C -0.18971(18) 0.89133(16) 0.17442(15) 0.0185(4) Uani 1 1 d . . .
H22 H -0.1598 0.8276 0.2239 0.022 Uiso 1 1 calc R . .
C23 C -0.27769(19) 0.99041(17) 0.20872(16) 0.0203(4) Uani 1 1 d . . .
H23 H -0.3065 0.9946 0.2829 0.024 Uiso 1 1 calc R . .
C24 C -0.32497(18) 1.08396(16) 0.13722(16) 0.0195(4) Uani 1 1 d . . .
C25 C -0.28362(18) 1.07297(16) 0.02744(16) 0.0198(4) Uani 1 1 d . . .
H25 H -0.3177 1.1337 -0.0247 0.024 Uiso 1 1 calc R . .
C26 C -0.19407(18) 0.97563(16) -0.00760(15) 0.0178(3) Uani 1 1 d . . .
H26 H -0.1661 0.9705 -0.0824 0.021 Uiso 1 1 calc R . .
C27 C -0.4174(2) 1.19426(18) 0.17626(18) 0.0276(4) Uani 1 1 d . . .
H27A H -0.4744 1.1661 0.2271 0.041 Uiso 1 1 calc R . .
H27B H -0.4898 1.2126 0.0982 0.041 Uiso 1 1 calc R . .
H27C H -0.3479 1.2758 0.2288 0.041 Uiso 1 1 calc R . .
C99 C 0.1493(3) 0.3377(2) 0.4677(2) 0.0387(5) Uani 1 1 d . . .
F1 F 0.00224(17) 0.35190(15) 0.41617(16) 0.0715(5) Uani 1 1 d . . .
F2 F 0.22703(18) 0.45951(12) 0.51897(13) 0.0595(4) Uani 1 1 d . . .
F3 F 0.1634(2) 0.28084(15) 0.56448(13) 0.0686(5) Uani 1 1 d . . .
S1 S 0.22076(5) 0.23681(4) 0.34743(4) 0.01898(13) Uani 1 1 d . . .
O1 O 0.18864(15) 0.30996(12) 0.24930(11) 0.0268(3) Uani 1 1 d . . .
O2 O 0.37939(16) 0.23633(16) 0.41650(13) 0.0414(4) Uani 1 1 d . . .
O3 O 0.12828(16) 0.10986(12) 0.30824(13) 0.0346(3) Uani 1 1 d . . .

loop_
_atom_site_aniso_label
_atom_site_aniso_U_11
_atom_site_aniso_U_22
_atom_site_aniso_U_33
_atom_site_aniso_U_23
_atom_site_aniso_U_13
_atom_site_aniso_U_12
N1 0.0175(7) 0.0165(7) 0.0138(7) 0.0011(6) 0.0027(6) 0.0039(6)
N2 0.0173(7) 0.0179(7) 0.0121(7) 0.0006(6) 0.0030(6) 0.0026(5)
C1 0.0159(8) 0.0146(8) 0.0191(8) 0.0021(6) 0.0054(7) -0.0010(6)
C2 0.0182(8) 0.0144(8) 0.0211(9) 0.0027(7) 0.0061(7) -0.0019(6)
C3 0.0209(9) 0.0171(8) 0.0290(10) 0.0055(7) 0.0065(7) 0.0025(7)
C4 0.0228(9) 0.0152(8) 0.0337(10) 0.0009(7) 0.0134(8) 0.0016(7)
C5 0.0276(10) 0.0200(9) 0.0224(9) -0.0040(7) 0.0109(8) -0.0022(7)
C6 0.0203(9) 0.0183(8) 0.0180(8) 0.0020(7) 0.0043(7) 0.0001(7)
C7 0.0211(9) 0.0193(8) 0.0182(8) 0.0070(7) 0.0035(7) 0.0026(7)
C8 0.0173(8) 0.0186(8) 0.0133(8) 0.0034(6) 0.0010(6) 0.0030(6)
C9 0.0194(9) 0.0224(9) 0.0181(8) 0.0059(7) 0.0022(7) 0.0008(7)
C10 0.0257(9) 0.0273(9) 0.0152(8) 0.0034(7) 0.0047(7) 0.0037(7)
C11 0.0164(8) 0.0148(8) 0.0156(8) 0.0038(6) 0.0042(7) -0.0015(6)
C21 0.0138(8) 0.0172(8) 0.0155(8) 0.0005(6) 0.0030(6) 0.0003(6)
C22 0.0183(8) 0.0185(8) 0.0165(8) 0.0048(7) 0.0031(7) 0.0005(6)
C23 0.0197(9) 0.0227(9) 0.0166(8) 0.0016(7) 0.0065(7) -0.0004(7)
C24 0.0152(8) 0.0194(8) 0.0199(8) 0.0006(7) 0.0041(7) 0.0007(6)
C25 0.0173(8) 0.0202(8) 0.0198(9) 0.0067(7) 0.0028(7) 0.0014(7)
C26 0.0170(8) 0.0197(8) 0.0149(8) 0.0033(7) 0.0042(7) -0.0008(6)
C27 0.0261(10) 0.0268(10) 0.0290(10) 0.0033(8) 0.0105(8) 0.0074(8)
C99 0.0587(15) 0.0279(11) 0.0339(11) 0.0004(9) 0.0270(11) 0.0036(10)
F1 0.0562(10) 0.0679(10) 0.1019(13) 0.0063(9) 0.0520(9) 0.0276(8)
F2 0.0992(12) 0.0295(7) 0.0450(8) -0.0134(6) 0.0355(8) -0.0044(7)
F3 0.1268(14) 0.0569(9) 0.0393(8) 0.0070(7) 0.0554(9) 0.0029(9)
S1 0.0224(2) 0.0191(2) 0.0142(2) 0.00293(16) 0.00532(17) 0.00574(16)
O1 0.0362(7) 0.0232(7) 0.0154(6) 0.0048(5) 0.0017(5) 0.0024(5)
O2 0.0259(8) 0.0604(10) 0.0348(8) 0.0182(7) 0.0016(6) 0.0135(7)
O3 0.0504(9) 0.0186(7) 0.0344(8) 0.0012(6) 0.0185(7) -0.0020(6)

loop_
_atom_type_symbol
_atom_type_description
_atom_type_scat_dispersion_real
_atom_type_scat_dispersion_imag
_atom_type_scat_source
C C 0.0033 0.0016 'International Tables Vol C Tables 4.2.6.8 and 6.1.1.4'
H H 0.0000 0.0000 'International Tables Vol C Tables 4.2.6.8 and 6.1.1.4'
N N 0.0061 0.0033 'International Tables Vol C Tables 4.2.6.8 and 6.1.1.4'
O O 0.0106 0.0060 'International Tables Vol C Tables 4.2.6.8 and 6.1.1.4'
S S 0.1246 0.1234 'International Tables Vol C Tables 4.2.6.8 and 6.1.1.4'
F F 0.0171 0.0103 'International Tables Vol C Tables 4.2.6.8 and 6.1.1.4'

loop_
_geom_angle_atom_site_label_1
_geom_angle_atom_site_label_2
_geom_angle_atom_site_label_3
_geom_angle
_geom_angle_site_symmetry_1
_geom_angle_site_symmetry_3
_geom_angle_publ_flag
C11 N1 C8 124.83(14) . . ?
C11 N2 C21 125.37(14) . . ?
C6 C1 C2 120.67(15) . . ?
C6 C1 C11 121.62(14) . . ?
C2 C1 C11 117.63(14) . . ?
C3 C2 C1 118.67(15) . . ?
C3 C2 C7 122.71(15) . . ?
C1 C2 C7 118.62(14) . . ?
C4 C3 C2 120.56(16) . . ?
C3 C4 C5 120.48(16) . . ?
C6 C5 C4 120.08(16) . . ?
C5 C6 C1 119.54(15) . . ?
C2 C7 C8 110.86(13) . . ?
N1 C8 C7 107.08(13) . . ?
N1 C8 C10 106.39(13) . . ?
C7 C8 C10 111.05(13) . . ?
N1 C8 C9 109.45(13) . . ?
C7 C8 C9 112.16(14) . . ?
C10 C8 C9 110.48(14) . . ?
N1 C11 N2 120.74(14) . . ?
N1 C11 C1 118.47(14) . . ?
N2 C11 C1 120.77(14) . . ?
C26 C21 C22 120.13(15) . . ?
C26 C21 N2 118.75(14) . . ?
C22 C21 N2 121.06(14) . . ?
C23 C22 C21 119.44(15) . . ?
C22 C23 C24 121.63(16) . . ?
C23 C24 C25 117.63(15) . . ?
C23 C24 C27 121.79(15) . . ?
C25 C24 C27 120.58(15) . . ?
C26 C25 C24 121.61(15) . . ?
C21 C26 C25 119.50(15) . . ?
F1 C99 F3 107.51(19) . . ?
F1 C99 F2 108.07(18) . . ?
F3 C99 F2 107.47(17) . . ?
F1 C99 S1 111.33(15) . . ?
F3 C99 S1 111.03(15) . . ?
F2 C99 S1 111.25(15) . . ?
O2 S1 O3 115.42(9) . . ?
O2 S1 O1 115.03(9) . . ?
O3 S1 O1 114.36(8) . . ?
O2 S1 C99 104.09(10) . . ?
O3 S1 C99 102.84(9) . . ?
O1 S1 C99 102.71(9) . . ?

loop_
_geom_bond_atom_site_label_1
_geom_bond_atom_site_label_2
_geom_bond_distance
_geom_bond_site_symmetry_2
_geom_bond_publ_flag
N1 C11 1.319(2) . ?
N1 C8 1.489(2) . ?
N2 C11 1.325(2) . ?
N2 C21 1.436(2) . ?
C1 C6 1.396(2) . ?
C1 C2 1.402(2) . ?
C1 C11 1.475(2) . ?
C2 C3 1.389(2) . ?
C2 C7 1.504(2) . ?
C3 C4 1.385(2) . ?
C4 C5 1.385(2) . ?
C5 C6 1.384(2) . ?
C7 C8 1.523(2) . ?
C8 C10 1.525(2) . ?
C8 C9 1.526(2) . ?
C21 C26 1.384(2) . ?
C21 C22 1.388(2) . ?
C22 C23 1.384(2) . ?
C23 C24 1.390(2) . ?
C24 C25 1.392(2) . ?
C24 C27 1.508(2) . ?
C25 C26 1.385(2) . ?
C99 F1 1.322(3) . ?
C99 F3 1.329(2) . ?
C99 F2 1.330(2) . ?
C99 S1 1.819(2) . ?
S1 O2 1.4210(14) . ?
S1 O3 1.4369(13) . ?
S1 O1 1.4409(12) . ?

loop_
_geom_hbond_atom_site_label_D
_geom_hbond_atom_site_label_H
_geom_hbond_atom_site_label_A
_geom_hbond_distance_DH
_geom_hbond_distance_HA
_geom_hbond_distance_DA
_geom_hbond_angle_DHA
_geom_hbond_site_symmetry_A
N1 H01 O3 0.872(19) 2.115(19) 2.9024(18) 149.9(17) 1_565
N2 H02 O1 0.861(19) 2.03(2) 2.8708(18) 165.1(18) 2_565
C6 H6 O1 0.95 2.40 3.292(2) 156.8 2_565
C9 H9B O2 0.98 2.52 3.391(2) 148.6 2_666
C10 H10B O2 0.98 2.53 3.395(2) 147.5 2_666

loop_
_geom_torsion_atom_site_label_1
_geom_torsion_atom_site_label_2
_geom_torsion_atom_site_label_3
_geom_torsion_atom_site_label_4
_geom_torsion
_geom_torsion_site_symmetry_1
_geom_torsion_site_symmetry_2
_geom_torsion_site_symmetry_3
_geom_torsion_site_symmetry_4
_geom_torsion_publ_flag
C6 C1 C2 C3 0.3(2) . . . . ?
C11 C1 C2 C3 -176.47(14) . . . . ?
C6 C1 C2 C7 -179.60(15) . . . . ?
C11 C1 C2 C7 3.6(2) . . . . ?
C1 C2 C3 C4 0.3(2) . . . . ?
C7 C2 C3 C4 -179.78(16) . . . . ?
C2 C3 C4 C5 -0.6(3) . . . . ?
C3 C4 C5 C6 0.2(3) . . . . ?
C4 C5 C6 C1 0.4(3) . . . . ?
C2 C1 C6 C5 -0.7(2) . . . . ?
C11 C1 C6 C5 176.01(15) . . . . ?
C3 C2 C7 C8 139.74(16) . . . . ?
C1 C2 C7 C8 -40.3(2) . . . . ?
C11 N1 C8 C7 -33.2(2) . . . . ?
C11 N1 C8 C10 -151.98(15) . . . . ?
C11 N1 C8 C9 88.63(18) . . . . ?
C2 C7 C8 N1 51.79(18) . . . . ?
C2 C7 C8 C10 167.54(13) . . . . ?
C2 C7 C8 C9 -68.29(17) . . . . ?
C8 N1 C11 N2 178.56(15) . . . . ?
C8 N1 C11 C1 -2.9(2) . . . . ?
C21 N2 C11 N1 -5.1(2) . . . . ?
C21 N2 C11 C1 176.39(15) . . . . ?
C6 C1 C11 N1 -157.23(16) . . . . ?
C2 C1 C11 N1 19.5(2) . . . . ?
C6 C1 C11 N2 21.3(2) . . . . ?
C2 C1 C11 N2 -161.93(15) . . . . ?
C11 N2 C21 C26 133.57(17) . . . . ?
C11 N2 C21 C22 -49.1(2) . . . . ?
C26 C21 C22 C23 -2.4(2) . . . . ?
N2 C21 C22 C23 -179.73(15) . . . . ?
C21 C22 C23 C24 0.9(2) . . . . ?
C22 C23 C24 C25 1.4(2) . . . . ?
C22 C23 C24 C27 -178.39(16) . . . . ?
C23 C24 C25 C26 -2.2(2) . . . . ?
C27 C24 C25 C26 177.59(16) . . . . ?
C22 C21 C26 C25 1.6(2) . . . . ?
N2 C21 C26 C25 179.01(14) . . . . ?
C24 C25 C26 C21 0.7(2) . . . . ?
F1 C99 S1 O2 177.61(14) . . . . ?
F3 C99 S1 O2 -62.63(18) . . . . ?
F2 C99 S1 O2 57.01(18) . . . . ?
F1 C99 S1 O3 -61.65(16) . . . . ?
F3 C99 S1 O3 58.10(18) . . . . ?
F2 C99 S1 O3 177.74(15) . . . . ?
F1 C99 S1 O1 57.37(16) . . . . ?
F3 C99 S1 O1 177.12(15) . . . . ?
F2 C99 S1 O1 -63.23(17) . . . . ?

loop_
_cod_related_entry_id
_cod_related_entry_database
_cod_related_entry_code
1 ChemSpider 30659641
